data_4503101
loop_
_publ_author_name
'Prasad, T. K.'
'Rajasekharan, M. V.'

_publ_section_title
;
 Solvent Dependent Crystallization of Isomeric Chain Coordination Polymers
 in the Ce-Zn/Cd-dipic System
;
_journal_issue 4
_journal_name_full 'Crystal Growth &amp; Design'
_journal_page_first 1346
_journal_paper_doi 10.1021/cg070349z
_journal_volume 8
_journal_year 2008
_chemical_formula_sum 'C63 H91 Cd2 Ce3 N9 O67'
_chemical_formula_weight 2691.61
_chemical_name_systematic
;
 ?
;
_space_group_IT_number 13
_symmetry_cell_setting monoclinic
_symmetry_space_group_name_Hall '-P 2yac'
_symmetry_space_group_name_H-M 'P 1 2/n 1'
_atom_sites_solution_hydrogens geom
_atom_sites_solution_primary direct
_atom_sites_solution_secondary difmap
_audit_creation_method SHELXL-97
_cell_angle_alpha 90.00
_cell_angle_beta 94.3640(10)
_cell_angle_gamma 90.00
_cell_formula_units_Z 2
_cell_length_a 13.4100(9)
_cell_length_b 10.5921(7)
_cell_length_c 34.730(2)
_cell_measurement_reflns_used 8089
_cell_measurement_temperature 298(2)
_cell_measurement_theta_max 27.1
_cell_measurement_theta_min 3.1
_cell_volume 4918.7(5)
_computing_cell_refinement 'Bruker SMART'
_computing_data_collection 'Bruker SMART'
_computing_data_reduction 'Bruker SAINT'
_computing_molecular_graphics 'ORTEP-3 (Farrugia, L. J. (1997)'
_computing_publication_material 'SHELXL-97 (Sheldrick, 1997)'
_computing_structure_refinement 'SHELXL-97 (Sheldrick, 1997)'
_computing_structure_solution 'SHELXS-97 (Sheldrick, 1997)'
_diffrn_ambient_temperature 298(2)
_diffrn_measured_fraction_theta_full 0.998
_diffrn_measured_fraction_theta_max 0.973
_diffrn_measurement_device_type 'CCD area detector'
_diffrn_measurement_method 'phi and omega scans'
_diffrn_radiation_monochromator graphite
_diffrn_radiation_source 'sealed tube'
_diffrn_radiation_type MoK\a
_diffrn_radiation_wavelength 0.71073
_diffrn_reflns_av_R_equivalents 0.0984
_diffrn_reflns_av_sigmaI/netI 0.0482
_diffrn_reflns_limit_h_max 17
_diffrn_reflns_limit_h_min -17
_diffrn_reflns_limit_k_max 14
_diffrn_reflns_limit_k_min -14
_diffrn_reflns_limit_l_max 46
_diffrn_reflns_limit_l_min -46
_diffrn_reflns_number 56067
_diffrn_reflns_theta_full 25.00
_diffrn_reflns_theta_max 28.33
_diffrn_reflns_theta_min 1.67
_exptl_absorpt_coefficient_mu 1.903
_exptl_absorpt_correction_T_max 0.646
_exptl_absorpt_correction_T_min 0.427
_exptl_absorpt_correction_type multi-scan
_exptl_absorpt_process_details SADABS
_exptl_crystal_colour 'pale yellow'
_exptl_crystal_density_diffrn 1.817
_exptl_crystal_density_method 'not measured'
_exptl_crystal_description blocks
_exptl_crystal_F_000 2676
_exptl_crystal_size_max 0.52
_exptl_crystal_size_mid 0.42
_exptl_crystal_size_min 0.23
_refine_diff_density_max 1.901
_refine_diff_density_min -0.951
_refine_diff_density_rms 0.147
_refine_ls_extinction_method none
_refine_ls_goodness_of_fit_ref 1.044
_refine_ls_hydrogen_treatment constr
_refine_ls_matrix_type full
_refine_ls_number_parameters 638
_refine_ls_number_reflns 11930
_refine_ls_number_restraints 0
_refine_ls_restrained_S_all 1.044
_refine_ls_R_factor_all 0.0530
_refine_ls_R_factor_gt 0.0477
_refine_ls_shift/su_max 0.001
_refine_ls_shift/su_mean 0.000
_refine_ls_structure_factor_coef Fsqd
_refine_ls_weighting_details 'calc w=1/[\s^2^(Fo^2^)+(0.0783P)^2^+7.6055P] where P=(Fo^2^+2Fc^2^)/3'
_refine_ls_weighting_scheme calc
_refine_ls_wR_factor_gt 0.1327
_refine_ls_wR_factor_ref 0.1369
_reflns_number_gt 10587
_reflns_number_total 11930
_reflns_threshold_expression >2sigma(I)
_cod_data_source_file cg070349z-file003.cif
_cod_data_source_block 4
_cod_depositor_comments
;
The following automatic conversions were performed:

'_symmetry_cell_setting' value 'Monoclinic' changed to 'monoclinic'
according to /home/saulius/struct/CIF-dictionaries/cif_core.dic
dictionary named 'cif_core.dic' version 2.4.1 from 2010-06-29.

Automatic conversion script
Id: cif_fix_values 1715 2011-07-08 13:25:40Z adriana 
;
_cod_original_cell_volume 4918.7(6)
_cod_original_sg_symbol_H-M P2/n
_cod_database_code 4503101

loop_
_symmetry_equiv_pos_as_xyz
'x, y, z'
'-x+1/2, y, -z+1/2'
'-x, -y, -z'
'x-1/2, -y, z-1/2'

loop_
_atom_site_label
_atom_site_type_symbol
_atom_site_fract_x
_atom_site_fract_y
_atom_site_fract_z
_atom_site_U_iso_or_equiv
_atom_site_adp_type
_atom_site_occupancy
_atom_site_symmetry_multiplicity
_atom_site_calc_flag
_atom_site_refinement_flags
_atom_site_disorder_assembly
_atom_site_disorder_group
Ce1 Ce 0.257897(14) 0.623140(19) 0.561700(6) 0.03270(8) Uani 1 1 d . . .
Ce2 Ce 0.7500 0.66810(3) 0.7500 0.03812(9) Uani 1 2 d S . .
Cd1 Cd 0.0000 1.0000 0.5000 0.05257(13) Uani 1 2 d S . .
Cd2 Cd 0.5000 1.0000 0.5000 0.05462(14) Uani 1 2 d S . .
C11 C 0.0478(3) 0.7248(4) 0.60075(12) 0.0403(8) Uani 1 1 d . . .
C12 C -0.0297(4) 0.7347(6) 0.62477(15) 0.0581(12) Uani 1 1 d . . .
H12 H -0.0780 0.7974 0.6210 0.070 Uiso 1 1 calc R . .
C13 C -0.0330(5) 0.6478(7) 0.65468(17) 0.0730(17) Uani 1 1 d . . .
H13 H -0.0847 0.6508 0.6710 0.088 Uiso 1 1 calc R . .
C14 C 0.0393(5) 0.5590(7) 0.65985(15) 0.0671(15) Uani 1 1 d . . .
H14 H 0.0377 0.5010 0.6799 0.081 Uiso 1 1 calc R . .
C15 C 0.1156(3) 0.5548(5) 0.63521(13) 0.0488(10) Uani 1 1 d . . .
C16 C 0.2007(4) 0.4624(6) 0.63721(16) 0.0615(13) Uani 1 1 d . . .
C17 C 0.0596(3) 0.8077(4) 0.56639(12) 0.0391(8) Uani 1 1 d . . .
C21 C 0.4783(4) 0.6997(5) 0.60915(13) 0.0476(10) Uani 1 1 d . . .
C22 C 0.5804(4) 0.7063(5) 0.61906(16) 0.0597(13) Uani 1 1 d . . .
H22 H 0.6062 0.7640 0.6374 0.072 Uiso 1 1 calc R . .
C23 C 0.6429(4) 0.6247(6) 0.60106(19) 0.0664(15) Uani 1 1 d . . .
H23 H 0.7116 0.6272 0.6072 0.080 Uiso 1 1 calc R . .
C24 C 0.6034(3) 0.5414(5) 0.57453(17) 0.0584(12) Uani 1 1 d . . .
H24 H 0.6446 0.4869 0.5620 0.070 Uiso 1 1 calc R . .
C25 C 0.5011(3) 0.5385(4) 0.56629(13) 0.0427(9) Uani 1 1 d . . .
C26 C 0.4465(3) 0.4483(4) 0.53808(13) 0.0438(9) Uani 1 1 d . . .
C27 C 0.4010(4) 0.7833(5) 0.62555(15) 0.0588(12) Uani 1 1 d . . .
C31 C 0.2517(3) 0.7170(4) 0.46801(11) 0.0356(7) Uani 1 1 d . . .
C32 C 0.2237(3) 0.7250(5) 0.42926(13) 0.0456(9) Uani 1 1 d . . .
H32 H 0.2516 0.7860 0.4141 0.055 Uiso 1 1 calc R . .
C33 C 0.1532(4) 0.6408(5) 0.41306(14) 0.0522(11) Uani 1 1 d . . .
H33 H 0.1324 0.6451 0.3869 0.063 Uiso 1 1 calc R . .
C34 C 0.1146(3) 0.5505(5) 0.43636(13) 0.0473(10) Uani 1 1 d . . .
H34 H 0.0674 0.4929 0.4262 0.057 Uiso 1 1 calc R . .
C35 C 0.1468(3) 0.5471(4) 0.47480(12) 0.0373(8) Uani 1 1 d . . .
C36 C 0.1118(3) 0.4527(4) 0.50371(13) 0.0401(8) Uani 1 1 d . . .
C37 C 0.3274(3) 0.8006(4) 0.49003(12) 0.0365(8) Uani 1 1 d . . .
C41 C 0.5276(4) 0.5725(6) 0.70788(16) 0.0631(14) Uani 1 1 d . . .
C42 C 0.4571(6) 0.5031(8) 0.6861(2) 0.087(2) Uani 1 1 d . . .
H42 H 0.3894 0.5217 0.6866 0.105 Uiso 1 1 calc R . .
C43 C 0.4867(7) 0.4105(9) 0.6647(3) 0.101(3) Uani 1 1 d . . .
H43 H 0.4392 0.3650 0.6495 0.122 Uiso 1 1 calc R . .
C44 C 0.5861(7) 0.3783(6) 0.66409(19) 0.086(2) Uani 1 1 d . . .
H44 H 0.6062 0.3112 0.6492 0.104 Uiso 1 1 calc R . .
C45 C 0.6554(5) 0.4503(5) 0.68656(13) 0.0578(12) Uani 1 1 d . . .
C46 C 0.7668(5) 0.4311(5) 0.69047(13) 0.0579(13) Uani 1 1 d . . .
C47 C 0.9951(4) 0.6810(7) 0.76601(18) 0.0711(16) Uani 1 1 d . . .
C51 C 0.7526(6) 0.9655(5) 0.71650(16) 0.0712(17) Uani 1 1 d . . .
C52 C 0.7534(11) 1.0947(7) 0.7146(2) 0.138(5) Uani 1 1 d . . .
H52 H 0.7560 1.1375 0.6914 0.165 Uiso 1 1 calc R . .
C53 C 0.7500 1.1588(10) 0.7500 0.166(9) Uani 1 2 d S . .
H53 H 0.7500 1.2466 0.7500 0.199 Uiso 1 2 calc SR . .
C57 C 0.7554(4) 0.8815(5) 0.68196(14) 0.0556(12) Uani 1 1 d . . .
N11 N 0.1176(3) 0.6376(3) 0.60596(10) 0.0388(7) Uani 1 1 d . . .
N21 N 0.4399(3) 0.6179(3) 0.58288(10) 0.0403(7) Uani 1 1 d . . .
N31 N 0.2131(2) 0.6300(3) 0.49041(9) 0.0330(6) Uani 1 1 d . . .
N41 N 0.6249(3) 0.5460(4) 0.70735(11) 0.0509(9) Uani 1 1 d . . .
N51 N 0.7500 0.9038(5) 0.7500 0.0510(13) Uani 1 2 d S . .
O11 O 0.1381(2) 0.7872(3) 0.54893(8) 0.0413(6) Uani 1 1 d . . .
O12 O -0.0037(2) 0.8896(3) 0.55715(10) 0.0506(7) Uani 1 1 d . . .
O13 O 0.2651(2) 0.4794(3) 0.61296(10) 0.0540(8) Uani 1 1 d . . .
O14 O 0.2054(5) 0.3800(6) 0.66182(18) 0.114(2) Uani 1 1 d . . .
O21 O 0.3125(2) 0.7691(3) 0.61024(10) 0.0525(8) Uani 1 1 d . . .
O22 O 0.4279(4) 0.8554(6) 0.65177(17) 0.1042(19) Uani 1 1 d . . .
O23 O 0.3515(2) 0.4634(3) 0.53430(10) 0.0465(7) Uani 1 1 d . . .
O24 O 0.4936(3) 0.3669(3) 0.52210(12) 0.0610(9) Uani 1 1 d . . .
O31 O 0.3400(2) 0.7801(3) 0.52586(8) 0.0401(6) Uani 1 1 d . . .
O32 O 0.3708(2) 0.8828(3) 0.47204(10) 0.0470(7) Uani 1 1 d . . .
O33 O 0.1406(2) 0.4742(3) 0.53859(9) 0.0436(6) Uani 1 1 d . . .
O34 O 0.0588(3) 0.3642(3) 0.49176(11) 0.0553(8) Uani 1 1 d . . .
O41 O 0.8154(3) 0.5066(3) 0.71380(10) 0.0556(8) Uani 1 1 d . . .
O42 O 0.8049(4) 0.3454(4) 0.67307(13) 0.0845(14) Uani 1 1 d . . .
O43 O 0.9196(3) 0.7338(4) 0.75026(11) 0.0627(9) Uani 1 1 d . . .
O44 O 1.0829(4) 0.7092(7) 0.76161(19) 0.117(2) Uani 1 1 d . . .
O51 O 0.7518(3) 0.7648(3) 0.68901(9) 0.0495(7) Uani 1 1 d . . .
O52 O 0.7582(4) 0.9289(5) 0.64982(11) 0.0843(14) Uani 1 1 d . . .
O61 O -0.0092(3) 1.1757(3) 0.53482(11) 0.0608(9) Uani 1 1 d . . .
H61A H 0.1879 1.0782 0.5202 0.079 Uiso 1 1 d R . .
H61B H 0.2098 0.9394 0.5100 0.079 Uiso 1 1 d R . .
O62 O 0.1712(3) 1.0187(4) 0.50555(16) 0.0809(13) Uani 1 1 d . . .
H62A H 0.0105 1.2466 0.5265 0.105 Uiso 1 1 d R . .
H62B H 0.0186 1.1803 0.5576 0.105 Uiso 1 1 d R . .
O63 O 0.5809(3) 0.8267(4) 0.52142(15) 0.0774(12) Uani 1 1 d . . .
H63A H 0.6119 0.7792 0.5081 0.101 Uiso 1 1 d R . .
H63B H 0.6196 0.8518 0.5390 0.101 Uiso 1 1 d R . .
O64 O 0.4281(4) 1.0172(5) 0.55774(14) 0.0808(12) Uani 1 1 d . . .
H64A H 0.3738 1.0004 0.5664 0.105 Uiso 1 1 d R . .
H64B H 0.4404 1.0898 0.5747 0.105 Uiso 1 1 d R . .
O1W O 0.2687(4) 1.2028(5) 0.55539(19) 0.1064(19) Uani 1 1 d . . .
H1A H 0.2194 1.2355 0.5714 0.138 Uiso 1 1 d R . .
H1B H 0.2999 1.2597 0.5419 0.138 Uiso 1 1 d R . .
O2W O 0.7588(5) 0.8673(8) 0.56740(18) 0.145(3) Uani 1 1 d . . .
H2A H 0.7463 0.8884 0.5897 0.188 Uiso 1 1 d R . .
H2B H 0.8022 0.9153 0.5612 0.188 Uiso 1 1 d R . .
O3W O 0.1864(6) 0.9505(8) 0.6400(3) 0.159(3) Uani 1 1 d . . .
H3B H 0.2400 0.9919 0.6497 0.207 Uiso 1 1 d R . .
H3A H 0.2100 0.8819 0.6297 0.207 Uiso 1 1 d R . .
O4W O 0.0725(10) 1.1583(9) 0.6091(3) 0.218(6) Uani 1 1 d . . .
H4B H 0.0584 1.2207 0.6216 0.284 Uiso 1 1 d R . .
H4A H 0.0984 1.1207 0.6292 0.284 Uiso 1 1 d R . .
O5W O 0.5818(7) 1.0888(9) 0.6185(3) 0.169(3) Uani 1 1 d . . .
H5B H 0.5253 1.0493 0.6310 0.220 Uiso 1 1 d R . .
H5A H 0.6330 1.0351 0.6284 0.220 Uiso 1 1 d R . .
O6W O 0.9819(13) 0.201(2) 0.6788(7) 0.46(2) Uani 1 1 d . . .
H6A H 0.9936 0.1267 0.6876 0.593 Uiso 1 1 d R . .
H6B H 0.9327 0.2271 0.6725 0.593 Uiso 1 1 d R . .
O7WA O 1.1909(5) 0.9588(6) 0.71199(18) 0.0865(16) Uiso 0.80 1 d P A 1
O7WB O 1.2500 1.0802(10) 0.7500 0.109(3) Uiso 0.92 2 d SP B 2
O7WC O 1.1573(5) 0.8970(8) 0.7434(2) 0.065(2) Uiso 0.90 1 d P C 3
O7WE O 1.0256(12) 0.9361(17) 0.7086(5) 0.235(6) Uiso 0.87 1 d P D 4
O7WD O 1.3175(18) 0.988(2) 0.6902(7) 0.321(10) Uiso 0.90 1 d P E 5
O7WF O 1.2315(15) 0.795(2) 0.7056(6) 0.242(8) Uiso 0.70 1 d P F 6
O7WG O 1.3539(19) 0.959(2) 0.7183(8) 0.147(7) Uiso 0.37 1 d P G 7
O7WH O 1.1656(9) 0.8649(14) 0.7498(4) 0.029(3) Uiso 0.25 1 d P H 8
O7WI O 1.1584(8) 0.9163(12) 0.7519(3) 0.019(2) Uiso 0.25 1 d P I 9

loop_
_atom_site_aniso_label
_atom_site_aniso_U_11
_atom_site_aniso_U_22
_atom_site_aniso_U_33
_atom_site_aniso_U_23
_atom_site_aniso_U_13
_atom_site_aniso_U_12
Ce1 0.02774(11) 0.03048(12) 0.04019(13) 0.00023(7) 0.00466(8) -0.00140(7)
Ce2 0.03511(16) 0.04301(18) 0.03679(16) 0.000 0.00640(11) 0.000
Cd1 0.0569(3) 0.0381(2) 0.0652(3) -0.0017(2) 0.0210(2) -0.00807(19)
Cd2 0.0525(3) 0.0371(2) 0.0720(3) -0.0029(2) -0.0099(2) -0.00304(19)
C11 0.0345(18) 0.044(2) 0.043(2) -0.0017(16) 0.0107(15) -0.0031(16)
C12 0.049(3) 0.070(3) 0.058(3) -0.004(2) 0.021(2) 0.004(2)
C13 0.060(3) 0.102(5) 0.061(3) 0.000(3) 0.031(3) -0.010(3)
C14 0.065(3) 0.088(4) 0.050(3) 0.019(3) 0.020(2) -0.012(3)
C15 0.047(2) 0.053(3) 0.047(2) 0.0087(19) 0.0084(18) -0.0102(19)
C16 0.063(3) 0.060(3) 0.061(3) 0.028(2) -0.001(2) -0.008(2)
C17 0.0351(18) 0.0339(19) 0.049(2) -0.0029(16) 0.0081(16) -0.0008(15)
C21 0.050(2) 0.047(2) 0.044(2) 0.0015(18) -0.0050(18) -0.0091(19)
C22 0.052(3) 0.060(3) 0.064(3) 0.003(2) -0.016(2) -0.016(2)
C23 0.035(2) 0.073(4) 0.089(4) 0.016(3) -0.014(2) -0.007(2)
C24 0.034(2) 0.063(3) 0.077(3) 0.010(3) 0.000(2) 0.007(2)
C25 0.0326(18) 0.043(2) 0.053(2) 0.0059(18) 0.0017(16) 0.0011(16)
C26 0.039(2) 0.038(2) 0.055(2) 0.0019(17) 0.0046(17) 0.0078(16)
C27 0.066(3) 0.057(3) 0.052(3) -0.013(2) -0.003(2) -0.005(2)
C31 0.0286(16) 0.0337(18) 0.0454(19) -0.0010(15) 0.0094(14) -0.0040(14)
C32 0.042(2) 0.050(2) 0.046(2) 0.0050(18) 0.0110(17) -0.0060(18)
C33 0.049(2) 0.067(3) 0.041(2) -0.005(2) 0.0038(18) -0.005(2)
C34 0.041(2) 0.052(3) 0.049(2) -0.0102(19) 0.0029(17) -0.0102(18)
C35 0.0273(16) 0.0350(18) 0.050(2) -0.0060(16) 0.0055(14) -0.0044(14)
C36 0.0297(17) 0.0333(19) 0.057(2) 0.0003(17) 0.0046(16) -0.0063(14)
C37 0.0294(16) 0.0299(17) 0.051(2) -0.0002(15) 0.0115(15) -0.0042(14)
C41 0.050(3) 0.079(4) 0.058(3) 0.014(3) -0.006(2) -0.015(3)
C42 0.070(4) 0.105(6) 0.084(4) 0.007(4) -0.019(3) -0.032(4)
C43 0.102(6) 0.092(5) 0.102(6) 0.012(5) -0.041(5) -0.044(5)
C44 0.135(7) 0.063(4) 0.058(3) -0.001(3) -0.011(4) -0.028(4)
C45 0.090(4) 0.044(2) 0.039(2) 0.0036(18) 0.004(2) -0.014(2)
C46 0.098(4) 0.041(2) 0.038(2) 0.0047(18) 0.022(2) 0.001(2)
C47 0.038(2) 0.102(5) 0.072(3) -0.011(3) 0.002(2) -0.004(3)
C51 0.118(5) 0.042(3) 0.053(3) 0.004(2) -0.005(3) -0.007(3)
C52 0.308(16) 0.049(4) 0.055(4) 0.011(3) 0.005(6) -0.004(6)
C53 0.39(3) 0.036(5) 0.069(6) 0.000 0.001(11) 0.000
C57 0.069(3) 0.054(3) 0.043(2) 0.0016(19) 0.002(2) -0.010(2)
N11 0.0367(17) 0.0402(18) 0.0400(17) 0.0033(13) 0.0068(13) -0.0050(13)
N21 0.0358(17) 0.0427(19) 0.0414(17) 0.0004(13) -0.0033(13) -0.0043(13)
N31 0.0266(14) 0.0305(15) 0.0422(16) -0.0033(12) 0.0052(12) -0.0039(11)
N41 0.054(2) 0.057(2) 0.0414(18) 0.0073(17) 0.0031(16) -0.0143(18)
N51 0.073(4) 0.038(3) 0.041(3) 0.000 -0.001(2) 0.000
O11 0.0363(14) 0.0389(14) 0.0504(15) 0.0079(12) 0.0140(11) 0.0051(11)
O12 0.0431(16) 0.0444(17) 0.066(2) 0.0029(14) 0.0140(14) 0.0116(13)
O13 0.0478(17) 0.0542(19) 0.0596(19) 0.0182(15) 0.0009(14) 0.0035(15)
O14 0.118(4) 0.111(4) 0.117(4) 0.079(4) 0.039(3) 0.028(3)
O21 0.0497(17) 0.0528(19) 0.0552(18) -0.0156(15) 0.0051(14) -0.0009(14)
O22 0.096(4) 0.106(4) 0.107(4) -0.065(3) -0.022(3) 0.004(3)
O23 0.0347(14) 0.0443(16) 0.0601(18) -0.0113(14) 0.0012(12) 0.0039(12)
O24 0.0499(19) 0.051(2) 0.083(3) -0.0122(17) 0.0091(18) 0.0154(15)
O31 0.0350(13) 0.0365(14) 0.0490(15) -0.0014(12) 0.0049(11) -0.0110(11)
O32 0.0437(16) 0.0419(16) 0.0561(17) 0.0063(13) 0.0076(13) -0.0145(12)
O33 0.0379(14) 0.0421(15) 0.0508(16) 0.0041(13) 0.0040(12) -0.0109(12)
O34 0.0531(19) 0.0413(17) 0.071(2) -0.0024(15) 0.0015(16) -0.0201(14)
O41 0.061(2) 0.058(2) 0.0499(18) -0.0036(15) 0.0170(15) 0.0079(16)
O42 0.134(4) 0.057(2) 0.067(2) -0.0097(19) 0.039(3) 0.009(3)
O43 0.0452(18) 0.077(3) 0.066(2) 0.0053(19) 0.0069(15) -0.0102(17)
O44 0.047(2) 0.166(6) 0.138(5) 0.022(5) 0.013(3) -0.007(3)
O51 0.0610(19) 0.0472(17) 0.0402(15) -0.0011(13) 0.0027(13) -0.0085(15)
O52 0.137(4) 0.074(3) 0.0414(19) 0.0069(18) 0.003(2) -0.018(3)
O61 0.079(2) 0.0389(17) 0.066(2) -0.0019(15) 0.0193(18) 0.0000(17)
O62 0.047(2) 0.067(3) 0.129(4) -0.013(3) 0.008(2) 0.0106(18)
O63 0.068(2) 0.049(2) 0.111(3) 0.005(2) -0.026(2) 0.0027(18)
O64 0.075(3) 0.088(3) 0.082(3) 0.006(2) 0.024(2) -0.008(2)
O1W 0.100(4) 0.068(3) 0.155(5) -0.009(3) 0.035(4) -0.003(3)
O2W 0.111(5) 0.225(10) 0.096(4) 0.035(5) -0.006(4) -0.077(5)
O3W 0.143(6) 0.136(6) 0.196(8) -0.070(6) -0.003(6) 0.035(5)
O4W 0.372(17) 0.154(8) 0.116(6) -0.019(5) -0.066(8) 0.086(10)
O5W 0.167(8) 0.134(7) 0.204(9) 0.000(6) -0.010(7) -0.004(6)
O6W 0.30(2) 0.53(4) 0.56(3) 0.34(3) 0.18(2) 0.24(2)

loop_
_atom_type_symbol
_atom_type_description
_atom_type_scat_dispersion_real
_atom_type_scat_dispersion_imag
_atom_type_scat_source
C C 0.0033 0.0016 'International Tables Vol C Tables 4.2.6.8 and 6.1.1.4'
H H 0.0000 0.0000 'International Tables Vol C Tables 4.2.6.8 and 6.1.1.4'
N N 0.0061 0.0033 'International Tables Vol C Tables 4.2.6.8 and 6.1.1.4'
O O 0.0106 0.0060 'International Tables Vol C Tables 4.2.6.8 and 6.1.1.4'
Cd Cd -0.8075 1.2024 'International Tables Vol C Tables 4.2.6.8 and 6.1.1.4'
Ce Ce -0.2486 2.6331 'International Tables Vol C Tables 4.2.6.8 and 6.1.1.4'

loop_
_geom_angle_atom_site_label_1
_geom_angle_atom_site_label_2
_geom_angle_atom_site_label_3
_geom_angle
_geom_angle_site_symmetry_1
_geom_angle_site_symmetry_3
O33 Ce1 O13 78.99(12) . .
O33 Ce1 O23 74.96(11) . .
O13 Ce1 O23 81.20(12) . .
O33 Ce1 O21 148.71(11) . .
O13 Ce1 O21 83.71(13) . .
O23 Ce1 O21 127.86(11) . .
O33 Ce1 O11 90.09(11) . .
O13 Ce1 O11 127.17(11) . .
O23 Ce1 O11 145.29(11) . .
O21 Ce1 O11 79.85(11) . .
O33 Ce1 O31 128.08(10) . .
O13 Ce1 O31 148.61(11) . .
O23 Ce1 O31 90.49(11) . .
O21 Ce1 O31 77.68(11) . .
O11 Ce1 O31 74.16(10) . .
O33 Ce1 N21 134.98(11) . .
O13 Ce1 N21 77.19(12) . .
O23 Ce1 N21 64.07(11) . .
O21 Ce1 N21 63.97(12) . .
O11 Ce1 N21 134.49(11) . .
O31 Ce1 N21 71.99(11) . .
O33 Ce1 N31 64.75(10) . .
O13 Ce1 N31 139.85(12) . .
O23 Ce1 N31 73.50(11) . .
O21 Ce1 N31 136.44(12) . .
O11 Ce1 N31 71.78(10) . .
O31 Ce1 N31 63.33(10) . .
N21 Ce1 N31 116.60(11) . .
O33 Ce1 N11 74.66(11) . .
O13 Ce1 N11 64.24(12) . .
O23 Ce1 N11 137.42(12) . .
O21 Ce1 N11 74.36(11) . .
O11 Ce1 N11 63.02(10) . .
O31 Ce1 N11 131.92(11) . .
N21 Ce1 N11 125.42(11) . .
N31 Ce1 N11 117.83(11) . .
O41 Ce2 O41 85.70(18) . 2_656
O41 Ce2 O51 78.73(12) . .
O41 Ce2 O51 146.47(12) 2_656 .
O41 Ce2 O51 146.47(12) . 2_656
O41 Ce2 O51 78.73(12) 2_656 2_656
O51 Ce2 O51 128.41(16) . 2_656
O41 Ce2 O43 127.68(14) . 2_656
O41 Ce2 O43 79.50(14) 2_656 2_656
O51 Ce2 O43 86.81(13) . 2_656
O51 Ce2 O43 78.52(13) 2_656 2_656
O41 Ce2 O43 79.50(14) . .
O41 Ce2 O43 127.68(14) 2_656 .
O51 Ce2 O43 78.52(13) . .
O51 Ce2 O43 86.81(13) 2_656 .
O43 Ce2 O43 146.0(2) 2_656 .
O41 Ce2 N51 137.15(9) . .
O41 Ce2 N51 137.15(9) 2_656 .
O51 Ce2 N51 64.20(8) . .
O51 Ce2 N51 64.20(8) 2_656 .
O43 Ce2 N51 72.98(11) 2_656 .
O43 Ce2 N51 72.98(11) . .
O41 Ce2 N41 64.28(14) . .
O41 Ce2 N41 71.24(13) 2_656 .
O51 Ce2 N41 75.25(12) . .
O51 Ce2 N41 134.67(13) 2_656 .
O43 Ce2 N41 63.43(14) 2_656 .
O43 Ce2 N41 138.49(14) . .
N51 Ce2 N41 121.01(10) . .
O41 Ce2 N41 71.24(12) . 2_656
O41 Ce2 N41 64.28(14) 2_656 2_656
O51 Ce2 N41 134.67(13) . 2_656
O51 Ce2 N41 75.25(11) 2_656 2_656
O43 Ce2 N41 138.49(14) 2_656 2_656
O43 Ce2 N41 63.43(14) . 2_656
N51 Ce2 N41 121.01(10) . 2_656
N41 Ce2 N41 118.0(2) . 2_656
O61 Cd1 O61 180.00(17) 3_576 .
O61 Cd1 O62 88.80(16) 3_576 3_576
O61 Cd1 O62 91.20(16) . 3_576
O61 Cd1 O62 91.20(16) 3_576 .
O61 Cd1 O62 88.80(16) . .
O62 Cd1 O62 180.0(3) 3_576 .
O61 Cd1 O12 87.17(13) 3_576 3_576
O61 Cd1 O12 92.83(13) . 3_576
O62 Cd1 O12 93.34(16) 3_576 3_576
O62 Cd1 O12 86.66(16) . 3_576
O61 Cd1 O12 92.83(13) 3_576 .
O61 Cd1 O12 87.17(13) . .
O62 Cd1 O12 86.66(16) 3_576 .
O62 Cd1 O12 93.34(16) . .
O12 Cd1 O12 180.000(1) 3_576 .
O63 Cd2 O63 180.0(2) 3_676 .
O63 Cd2 O32 88.36(13) 3_676 .
O63 Cd2 O32 91.64(13) . .
O63 Cd2 O32 91.64(13) 3_676 3_676
O63 Cd2 O32 88.36(13) . 3_676
O32 Cd2 O32 180.00(15) . 3_676
O63 Cd2 O64 90.00(19) 3_676 3_676
O63 Cd2 O64 90.00(19) . 3_676
O32 Cd2 O64 86.62(15) . 3_676
O32 Cd2 O64 93.38(15) 3_676 3_676
O63 Cd2 O64 90.00(19) 3_676 .
O63 Cd2 O64 90.00(19) . .
O32 Cd2 O64 93.38(15) . .
O32 Cd2 O64 86.62(15) 3_676 .
O64 Cd2 O64 180.000(1) 3_676 .
N11 C11 C12 121.9(4) . .
N11 C11 C17 113.8(3) . .
C12 C11 C17 124.4(4) . .
C11 C12 C13 117.9(5) . .
C14 C13 C12 119.7(5) . .
C13 C14 C15 119.7(5) . .
N11 C15 C14 120.4(5) . .
N11 C15 C16 113.7(4) . .
C14 C15 C16 126.0(5) . .
O14 C16 O13 124.6(6) . .
O14 C16 C15 119.8(6) . .
O13 C16 C15 115.6(4) . .
O12 C17 O11 124.9(4) . .
O12 C17 C11 120.3(4) . .
O11 C17 C11 114.8(3) . .
N21 C21 C22 121.6(5) . .
N21 C21 C27 113.5(4) . .
C22 C21 C27 124.8(5) . .
C23 C22 C21 118.4(5) . .
C24 C23 C22 119.7(5) . .
C23 C24 C25 119.1(5) . .
N21 C25 C24 122.0(5) . .
N21 C25 C26 113.2(3) . .
C24 C25 C26 124.9(4) . .
O24 C26 O23 125.7(4) . .
O24 C26 C25 119.7(4) . .
O23 C26 C25 114.6(4) . .
O22 C27 O21 126.8(6) . .
O22 C27 C21 118.4(5) . .
O21 C27 C21 114.8(4) . .
N31 C31 C32 121.7(4) . .
N31 C31 C37 112.6(3) . .
C32 C31 C37 125.7(4) . .
C31 C32 C33 119.0(4) . .
C34 C33 C32 118.9(4) . .
C35 C34 C33 119.0(4) . .
N31 C35 C34 121.9(4) . .
N31 C35 C36 113.3(3) . .
C34 C35 C36 124.8(4) . .
O34 C36 O33 126.0(4) . .
O34 C36 C35 118.6(4) . .
O33 C36 C35 115.4(3) . .
O32 C37 O31 125.7(4) . .
O32 C37 C31 118.6(4) . .
O31 C37 C31 115.7(3) . .
N41 C41 C42 120.7(7) . .
N41 C41 C47 114.2(5) . 2_656
C42 C41 C47 125.1(6) . 2_656
C43 C42 C41 119.1(8) . .
C42 C43 C44 122.0(7) . .
C43 C44 C45 117.4(7) . .
N41 C45 C44 120.2(6) . .
N41 C45 C46 113.5(4) . .
C44 C45 C46 126.3(6) . .
O42 C46 O41 124.4(6) . .
O42 C46 C45 120.3(6) . .
O41 C46 C45 115.3(4) . .
O44 C47 O43 126.0(7) . .
O44 C47 C41 119.7(6) . 2_656
O43 C47 C41 114.3(5) . 2_656
N51 C51 C52 122.0(6) . .
N51 C51 C57 114.3(5) . .
C52 C51 C57 123.7(5) . .
C51 C52 C53 116.1(7) . .
C52 C53 C52 122.3(9) . 2_656
O52 C57 O51 125.6(5) . .
O52 C57 C51 119.3(5) . .
O51 C57 C51 115.0(4) . .
C11 N11 C15 120.4(4) . .
C11 N11 Ce1 120.9(3) . .
C15 N11 Ce1 118.7(3) . .
C21 N21 C25 119.1(4) . .
C21 N21 Ce1 120.3(3) . .
C25 N21 Ce1 120.4(3) . .
C35 N31 C31 119.5(3) . .
C35 N31 Ce1 119.0(3) . .
C31 N31 Ce1 121.4(2) . .
C45 N41 C41 120.6(5) . .
C45 N41 Ce2 119.7(4) . .
C41 N41 Ce2 119.5(4) . .
C51 N51 C51 121.5(7) . 2_656
C51 N51 Ce2 119.2(3) . .
C51 N51 Ce2 119.2(3) 2_656 .
C17 O11 Ce1 127.3(3) . .
C17 O12 Cd1 121.2(3) . .
C16 O13 Ce1 127.5(3) . .
C27 O21 Ce1 127.2(3) . .
C26 O23 Ce1 127.3(3) . .
C37 O31 Ce1 126.8(2) . .
C37 O32 Cd2 122.4(3) . .
C36 O33 Ce1 127.0(3) . .
C46 O41 Ce2 127.2(3) . .
C47 O43 Ce2 128.0(4) . .
C57 O51 Ce2 127.2(3) . .

loop_
_geom_bond_atom_site_label_1
_geom_bond_atom_site_label_2
_geom_bond_distance
_geom_bond_site_symmetry_2
Ce1 O33 2.327(3) .
Ce1 O13 2.339(3) .
Ce1 O23 2.351(3) .
Ce1 O21 2.362(3) .
Ce1 O11 2.385(3) .
Ce1 O31 2.395(3) .
Ce1 N21 2.496(3) .
Ce1 N31 2.504(3) .
Ce1 N11 2.523(3) .
Ce2 O41 2.333(3) .
Ce2 O41 2.333(3) 2_656
Ce2 O51 2.355(3) .
Ce2 O51 2.355(3) 2_656
Ce2 O43 2.378(3) 2_656
Ce2 O43 2.378(4) .
Ce2 N51 2.497(6) .
Ce2 N41 2.510(4) .
Ce2 N41 2.510(4) 2_656
Cd1 O61 2.228(3) 3_576
Cd1 O61 2.228(3) .
Cd1 O62 2.298(4) 3_576
Cd1 O62 2.298(4) .
Cd1 O12 2.308(3) 3_576
Cd1 O12 2.308(3) .
Cd2 O63 2.231(4) 3_676
Cd2 O63 2.231(4) .
Cd2 O32 2.287(3) .
Cd2 O32 2.287(3) 3_676
Cd2 O64 2.297(5) 3_676
Cd2 O64 2.297(4) .
C11 N11 1.318(6) .
C11 C12 1.385(6) .
C11 C17 1.500(6) .
C12 C13 1.391(9) .
C13 C14 1.354(10) .
C14 C15 1.384(7) .
C15 N11 1.343(5) .
C15 C16 1.501(8) .
C16 O14 1.219(6) .
C16 O13 1.264(7) .
C17 O12 1.238(5) .
C17 O11 1.274(5) .
C21 N21 1.333(6) .
C21 C22 1.388(7) .
C21 C27 1.508(7) .
C22 C23 1.385(9) .
C23 C24 1.354(8) .
C24 C25 1.380(6) .
C25 N21 1.336(6) .
C25 C26 1.516(6) .
C26 O24 1.227(5) .
C26 O23 1.280(5) .
C27 O22 1.221(6) .
C27 O21 1.272(6) .
C31 N31 1.336(5) .
C31 C32 1.372(6) .
C31 C37 1.510(5) .
C32 C33 1.388(7) .
C33 C34 1.379(7) .
C34 C35 1.372(6) .
C35 N31 1.335(5) .
C35 C36 1.516(6) .
C36 O34 1.230(5) .
C36 O33 1.264(5) .
C37 O32 1.242(5) .
C37 O31 1.262(5) .
C41 N41 1.337(7) .
C41 C42 1.378(8) .
C41 C47 1.509(10) 2_656
C42 C43 1.310(13) .
C43 C44 1.377(13) .
C44 C45 1.395(8) .
C45 N41 1.326(7) .
C45 C46 1.504(9) .
C46 O42 1.223(6) .
C46 O41 1.281(6) .
C47 O44 1.236(7) .
C47 O43 1.245(7) .
C47 C41 1.509(10) 2_656
C51 N51 1.337(6) .
C51 C52 1.370(9) .
C51 C57 1.496(8) .
C52 C53 1.407(9) .
C53 C52 1.407(9) 2_656
C57 O52 1.227(6) .
C57 O51 1.261(6) .
N51 C51 1.337(6) 2_656
